data_4110350
loop_
_publ_author_name
'Frank Bock'
'Frank Fischer'
'Wolfdieter A. Schenk'

_publ_contact_author
; 
             Prof. Dr. Wolfdieter A. Schenk
             Institut f\"ur Anorganische Chemie
             Universit\"at W\"urzburg
             Am Hubland
             D-97074 W\"urzburg
             Germany
;
_publ_contact_author_email wolfdieter.schenk@mail.uni-wuerzburg.de
_publ_contact_author_fax '+49 931 8884605'
_publ_contact_author_phone '+49 931 8885259'
_publ_section_title
;
 Diastereoselective Proton Transfer: A Route to Enantiomerically Pure
 Half-Sandwich Rhenium Complexes
;
_journal_name_full 'Journal of the American Chemical Society'
_journal_page_first 68
_journal_page_last 69
_journal_paper_doi 10.1021/ja057089z
_journal_volume 128
_journal_year 2006
_chemical_absolute_configuration rmad
_chemical_formula_moiety 'C21 H26 N2 O P Re'
_chemical_formula_sum 'C21 H26 N2 O P Re'
_chemical_formula_weight 539.61
_chemical_name_common Cp-methyl-nitrosyl-(methyl-phenyl-(o-dimethylaminophenyl)phosphine)rhenium
_chemical_name_systematic
; 
 ? 
;
_space_group_IT_number 4
_symmetry_cell_setting monoclinic
_symmetry_space_group_name_Hall 'P 2yb'
_symmetry_space_group_name_H-M 'P 1 21 1'
_atom_sites_solution_hydrogens geom
_atom_sites_solution_primary direct
_atom_sites_solution_secondary difmap
_audit_creation_method SHELXL-97
_cell_angle_alpha 90.00
_cell_angle_beta 106.582(5)
_cell_angle_gamma 90.00
_cell_formula_units_Z 2
_cell_length_a 8.060(2)
_cell_length_b 15.729(5)
_cell_length_c 8.241(3)
_cell_measurement_reflns_used 5459
_cell_measurement_temperature 173(2)
_cell_measurement_theta_max 26.048
_cell_measurement_theta_min 2.5785
_cell_volume 1001.3(5)
_computing_cell_refinement 'SAINT-NT V5/6.0'
_computing_data_collection 'SMART-NT V5.6'
_computing_data_reduction 'SAINT-NT V5/6.0'
_computing_molecular_graphics 'XP in SHELXTL-97'
_computing_publication_material 'XP in SHELXTL-97'
_computing_structure_refinement 'SHELXL-97 (Sheldrick, 1997)'
_computing_structure_solution 'SHELXS-97 (Sheldrick, 1990)'
_diffrn_ambient_temperature 173(2)
_diffrn_measured_fraction_theta_full 0.993
_diffrn_measured_fraction_theta_max 0.993
_diffrn_measurement_device_type 'CCD area detector'
_diffrn_measurement_method 'phi and omega scans'
_diffrn_radiation_monochromator graphite
_diffrn_radiation_source 'fine-focus sealed tube'
_diffrn_radiation_type MoK\a
_diffrn_radiation_wavelength 0.71073
_diffrn_reflns_av_R_equivalents 0.0672
_diffrn_reflns_av_sigmaI/netI 0.0459
_diffrn_reflns_limit_h_max 9
_diffrn_reflns_limit_h_min -9
_diffrn_reflns_limit_k_max 19
_diffrn_reflns_limit_k_min -19
_diffrn_reflns_limit_l_max 10
_diffrn_reflns_limit_l_min -10
_diffrn_reflns_number 16220
_diffrn_reflns_theta_full 26.10
_diffrn_reflns_theta_max 26.10
_diffrn_reflns_theta_min 2.58
_exptl_absorpt_coefficient_mu 6.160
_exptl_absorpt_correction_T_max 0.78
_exptl_absorpt_correction_T_min 0.417234
_exptl_absorpt_correction_type empirical
_exptl_absorpt_process_details 'SADABS2.0 (Sheldrick 2000)'
_exptl_crystal_colour yellow
_exptl_crystal_density_diffrn 1.790
_exptl_crystal_description plate
_exptl_crystal_F_000 528
_exptl_crystal_size_max 0.26
_exptl_crystal_size_mid 0.22
_exptl_crystal_size_min 0.14
_refine_diff_density_max 2.257
_refine_diff_density_min -1.189
_refine_diff_density_rms 0.151
_refine_ls_abs_structure_details 'Flack H D (1983), Acta Cryst. A39, 876-881'
_refine_ls_abs_structure_Flack 0.018(9)
_refine_ls_extinction_method none
_refine_ls_goodness_of_fit_ref 1.056
_refine_ls_hydrogen_treatment constr
_refine_ls_matrix_type full
_refine_ls_number_parameters 239
_refine_ls_number_reflns 3909
_refine_ls_number_restraints 1
_refine_ls_restrained_S_all 1.056
_refine_ls_R_factor_all 0.0294
_refine_ls_R_factor_gt 0.0280
_refine_ls_shift/su_max 0.001
_refine_ls_shift/su_mean 0.000
_refine_ls_structure_factor_coef Fsqd
_refine_ls_weighting_details 'calc w=1/[\s^2^(Fo^2^)+(0.0394P)^2^+0.0000P] where P=(Fo^2^+2Fc^2^)/3'
_refine_ls_weighting_scheme calc
_refine_ls_wR_factor_gt 0.0689
_refine_ls_wR_factor_ref 0.0696
_reflns_number_gt 3742
_reflns_number_total 3909
_reflns_threshold_expression >2sigma(I)
_cod_data_source_file ja057089zsi20051121_112211.cif
_cod_data_source_block 09fabol
_cod_database_code 4110350

loop_
_symmetry_equiv_pos_as_xyz
'x, y, z'
'-x, y+1/2, -z'

loop_
_atom_site_label
_atom_site_type_symbol
_atom_site_fract_x
_atom_site_fract_y
_atom_site_fract_z
_atom_site_U_iso_or_equiv
_atom_site_adp_type
_atom_site_occupancy
_atom_site_symmetry_multiplicity
_atom_site_calc_flag
_atom_site_refinement_flags
C1 C 0.9047(8) 0.7840(4) 0.8104(8) 0.0369(14) Uani 1 1 d .
H1A H 0.8488 0.8307 0.8536 0.055 Uiso 1 1 calc R
H1B H 1.0199 0.8021 0.8063 0.055 Uiso 1 1 calc R
H1C H 0.9159 0.7347 0.8853 0.055 Uiso 1 1 calc R
C10 C 0.7488(9) 0.6456(5) 0.3784(10) 0.0429(17) Uani 1 1 d .
H10 H 0.6482 0.6120 0.3340 0.052 Uiso 1 1 calc R
C11 C 0.8856(9) 0.6277(4) 0.5239(9) 0.0365(14) Uani 1 1 d .
H11 H 0.8922 0.5810 0.5987 0.044 Uiso 1 1 calc R
C12 C 1.0092(9) 0.6909(5) 0.5377(10) 0.0410(17) Uani 1 1 d .
H12 H 1.1164 0.6945 0.6237 0.049 Uiso 1 1 calc R
C13 C 0.9515(9) 0.7465(7) 0.4082(9) 0.0493(16) Uani 1 1 d .
H13 H 1.0152 0.7944 0.3888 0.059 Uiso 1 1 calc R
C14 C 0.7893(12) 0.7249(5) 0.3086(8) 0.053(2) Uani 1 1 d .
H14 H 0.7189 0.7554 0.2143 0.064 Uiso 1 1 calc R
C20 C 0.8092(8) 0.9442(4) 0.3861(8) 0.0306(13) Uani 1 1 d .
H20A H 0.7933 0.9136 0.2790 0.046 Uiso 1 1 calc R
H20B H 0.9314 0.9419 0.4519 0.046 Uiso 1 1 calc R
H20C H 0.7738 1.0036 0.3626 0.046 Uiso 1 1 calc R
C30 C 0.4624(7) 0.9157(4) 0.3624(7) 0.0234(11) Uani 1 1 d .
C31 C 0.4168(8) 0.9983(4) 0.3051(8) 0.0312(13) Uani 1 1 d .
H31 H 0.4938 1.0440 0.3481 0.037 Uiso 1 1 calc R
C32 C 0.2604(9) 1.0139(4) 0.1866(8) 0.0388(16) Uani 1 1 d .
H32 H 0.2298 1.0704 0.1490 0.047 Uiso 1 1 calc R
C33 C 0.1481(9) 0.9479(5) 0.1223(8) 0.0383(16) Uani 1 1 d .
H33 H 0.0423 0.9585 0.0377 0.046 Uiso 1 1 calc R
C34 C 0.1898(10) 0.8676(5) 0.1807(8) 0.0316(16) Uani 1 1 d .
H34 H 0.1097 0.8227 0.1402 0.038 Uiso 1 1 calc R
C35 C 0.3475(8) 0.8498(4) 0.2987(7) 0.0269(12) Uani 1 1 d .
H35 H 0.3764 0.7930 0.3354 0.032 Uiso 1 1 calc R
C40 C 0.6925(8) 0.9723(3) 0.6762(7) 0.0239(12) Uani 1 1 d .
C41 C 0.8096(9) 1.0395(4) 0.7042(8) 0.0345(14) Uani 1 1 d .
H41 H 0.8835 1.0459 0.6334 0.041 Uiso 1 1 calc R
C42 C 0.8202(11) 1.0972(5) 0.8339(10) 0.0416(19) Uani 1 1 d .
H42 H 0.8985 1.1437 0.8490 0.050 Uiso 1 1 calc R
C43 C 0.7193(10) 1.0879(5) 0.9392(9) 0.0440(18) Uani 1 1 d .
H43 H 0.7282 1.1271 1.0290 0.053 Uiso 1 1 calc R
C44 C 0.6033(9) 1.0208(4) 0.9153(8) 0.0377(15) Uani 1 1 d .
H44 H 0.5321 1.0143 0.9886 0.045 Uiso 1 1 calc R
C45 C 0.5906(8) 0.9635(4) 0.7860(7) 0.0282(12) Uani 1 1 d .
C46 C 0.2895(8) 0.9197(5) 0.6923(9) 0.0378(15) Uani 1 1 d .
H46A H 0.2553 0.9514 0.7800 0.057 Uiso 1 1 calc R
H46B H 0.2155 0.8695 0.6600 0.057 Uiso 1 1 calc R
H46C H 0.2766 0.9561 0.5930 0.057 Uiso 1 1 calc R
C47 C 0.4937(10) 0.8419(4) 0.9098(8) 0.0400(15) Uani 1 1 d .
H47A H 0.6143 0.8230 0.9512 0.060 Uiso 1 1 calc R
H47B H 0.4172 0.7923 0.8833 0.060 Uiso 1 1 calc R
H47C H 0.4645 0.8761 0.9972 0.060 Uiso 1 1 calc R
N1 N 0.5609(7) 0.7238(3) 0.6093(7) 0.0287(11) Uani 1 1 d .
N2 N 0.4716(6) 0.8928(3) 0.7584(6) 0.0277(10) Uani 1 1 d .
O1 O 0.4261(6) 0.6998(3) 0.6317(7) 0.0431(12) Uani 1 1 d .
P1 P 0.67658(19) 0.89424(9) 0.50712(18) 0.0213(3) Uani 1 1 d .
Re1 Re 0.74973(2) 0.75021(3) 0.55911(2) 0.02216(8) Uani 1 1 d .

loop_
_atom_site_aniso_label
_atom_site_aniso_U_11
_atom_site_aniso_U_22
_atom_site_aniso_U_33
_atom_site_aniso_U_23
_atom_site_aniso_U_13
_atom_site_aniso_U_12
C1 0.024(3) 0.038(3) 0.044(4) 0.000(3) 0.002(3) -0.001(3)
C10 0.031(4) 0.041(4) 0.056(4) -0.020(3) 0.011(3) 0.000(3)
C11 0.033(3) 0.029(3) 0.052(4) -0.002(3) 0.018(3) 0.011(3)
C12 0.023(3) 0.048(4) 0.058(4) -0.011(3) 0.021(3) 0.008(3)
C13 0.060(4) 0.038(3) 0.073(4) -0.003(6) 0.056(4) -0.006(6)
C14 0.078(6) 0.065(6) 0.013(3) 0.005(3) 0.005(3) 0.029(4)
C20 0.030(3) 0.034(3) 0.032(3) 0.006(3) 0.015(3) -0.004(3)
C30 0.016(3) 0.031(3) 0.025(3) 0.000(2) 0.008(2) 0.002(2)
C31 0.027(3) 0.034(3) 0.035(3) -0.002(3) 0.013(3) 0.001(3)
C32 0.044(4) 0.037(3) 0.037(4) 0.006(3) 0.013(3) 0.019(3)
C33 0.021(3) 0.061(5) 0.031(4) 0.010(3) 0.006(3) 0.009(3)
C34 0.022(3) 0.049(4) 0.025(3) 0.000(3) 0.009(3) -0.007(3)
C35 0.024(3) 0.031(3) 0.026(3) 0.005(2) 0.008(2) 0.000(2)
C40 0.027(3) 0.019(3) 0.025(3) 0.000(2) 0.006(2) -0.003(2)
C41 0.034(3) 0.034(3) 0.034(3) 0.000(3) 0.008(3) -0.011(3)
C42 0.043(5) 0.034(4) 0.041(4) -0.001(3) 0.003(4) -0.010(4)
C43 0.052(4) 0.036(4) 0.039(4) -0.011(3) 0.006(3) -0.002(3)
C44 0.039(4) 0.040(3) 0.036(3) -0.003(3) 0.014(3) 0.003(3)
C45 0.024(3) 0.033(3) 0.027(3) 0.002(2) 0.006(2) -0.001(3)
C46 0.026(4) 0.043(4) 0.048(4) 0.002(3) 0.016(3) 0.000(3)
C47 0.039(4) 0.042(4) 0.045(4) 0.009(3) 0.022(3) 0.001(3)
N1 0.022(3) 0.023(2) 0.045(3) 0.0003(18) 0.016(2) 0.0016(18)
N2 0.021(3) 0.031(2) 0.034(3) 0.001(2) 0.013(2) -0.003(2)
O1 0.024(2) 0.035(2) 0.077(4) 0.004(2) 0.025(2) -0.004(2)
P1 0.0172(7) 0.0227(6) 0.0256(7) 0.0003(5) 0.0089(6) -0.0034(6)
Re1 0.01568(11) 0.02257(11) 0.02997(11) 0.00045(13) 0.00932(7) -0.00022(13)

loop_
_atom_type_symbol
_atom_type_description
_atom_type_scat_dispersion_real
_atom_type_scat_dispersion_imag
_atom_type_scat_source
C C 0.0033 0.0016 'International Tables Vol C Tables 4.2.6.8 and 6.1.1.4'
H H 0.0000 0.0000 'International Tables Vol C Tables 4.2.6.8 and 6.1.1.4'
N N 0.0061 0.0033 'International Tables Vol C Tables 4.2.6.8 and 6.1.1.4'
O O 0.0106 0.0060 'International Tables Vol C Tables 4.2.6.8 and 6.1.1.4'
P P 0.1023 0.0942 'International Tables Vol C Tables 4.2.6.8 and 6.1.1.4'
Re Re -1.0185 7.2310 'International Tables Vol C Tables 4.2.6.8 and 6.1.1.4'

loop_
_geom_angle_atom_site_label_1
_geom_angle_atom_site_label_2
_geom_angle_atom_site_label_3
_geom_angle
C11 C10 C14 107.5(6)
C11 C10 Re1 74.0(4)
C14 C10 Re1 70.8(4)
C12 C11 C10 107.2(6)
C12 C11 Re1 75.1(4)
C10 C11 Re1 69.5(4)
C13 C12 C11 108.7(7)
C13 C12 Re1 71.9(4)
C11 C12 Re1 69.9(4)
C12 C13 C14 111.4(8)
C12 C13 Re1 74.3(4)
C14 C13 Re1 68.4(4)
C13 C14 C10 105.0(7)
C13 C14 Re1 76.3(3)
C10 C14 Re1 71.0(4)
C35 C30 C31 118.9(5)
C35 C30 P1 120.9(4)
C31 C30 P1 120.1(4)
C32 C31 C30 120.3(6)
C31 C32 C33 120.3(6)
C34 C33 C32 119.6(7)
C33 C34 C35 121.2(7)
C30 C35 C34 119.5(6)
C41 C40 C45 117.7(5)
C41 C40 P1 122.1(5)
C45 C40 P1 120.1(4)
C42 C41 C40 121.0(6)
C43 C42 C41 120.4(7)
C42 C43 C44 119.7(6)
C45 C44 C43 120.4(6)
C44 C45 C40 120.8(6)
C44 C45 N2 121.7(5)
C40 C45 N2 117.6(5)
O1 N1 Re1 173.7(5)
C45 N2 C47 112.2(5)
C45 N2 C46 112.6(5)
C47 N2 C46 109.9(5)
C30 P1 C40 102.8(3)
C30 P1 C20 98.9(3)
C40 P1 C20 101.6(3)
C30 P1 Re1 115.97(19)
C40 P1 Re1 123.19(18)
C20 P1 Re1 110.9(2)
N1 Re1 C1 97.9(2)
N1 Re1 C14 123.3(3)
C1 Re1 C14 137.9(3)
N1 Re1 C10 98.5(3)
C1 Re1 C10 135.9(3)
C14 Re1 C10 38.2(3)
N1 Re1 C11 108.3(2)
C1 Re1 C11 99.4(2)
C14 Re1 C11 61.7(2)
C10 Re1 C11 36.5(3)
N1 Re1 C13 157.0(3)
C1 Re1 C13 102.6(3)
C14 Re1 C13 35.2(3)
C10 Re1 C13 59.2(3)
C11 Re1 C13 58.2(3)
N1 Re1 C12 141.7(3)
C1 Re1 C12 83.4(3)
C14 Re1 C12 59.3(3)
C10 Re1 C12 59.1(3)
C11 Re1 C12 35.0(2)
C13 Re1 C12 33.9(3)
N1 Re1 P1 94.72(16)
C1 Re1 P1 89.07(18)
C14 Re1 P1 95.65(19)
C10 Re1 P1 129.8(2)
C11 Re1 P1 153.93(18)
C13 Re1 P1 96.0(3)
C12 Re1 P1 123.6(2)

loop_
_geom_bond_atom_site_label_1
_geom_bond_atom_site_label_2
_geom_bond_distance
C1 Re1 2.157(6)
C10 C11 1.407(10)
C10 C14 1.449(11)
C10 Re1 2.217(7)
C11 C12 1.389(10)
C11 Re1 2.276(6)
C12 C13 1.356(12)
C12 Re1 2.342(6)
C13 C14 1.373(11)
C13 Re1 2.313(5)
C14 Re1 2.213(6)
C20 P1 1.834(6)
C30 C35 1.389(8)
C30 C31 1.396(9)
C30 P1 1.828(6)
C31 C32 1.378(9)
C32 C33 1.380(10)
C33 C34 1.360(10)
C34 C35 1.390(9)
C40 C41 1.392(8)
C40 C45 1.392(8)
C40 P1 1.833(6)
C41 C42 1.387(10)
C42 C43 1.356(11)
C43 C44 1.386(10)
C44 C45 1.377(9)
C45 N2 1.443(7)
C46 N2 1.475(8)
C47 N2 1.450(8)
N1 O1 1.213(7)
N1 Re1 1.738(5)
P1 Re1 2.3493(16)

loop_
_geom_torsion_atom_site_label_1
_geom_torsion_atom_site_label_2
_geom_torsion_atom_site_label_3
_geom_torsion_atom_site_label_4
_geom_torsion
C14 C10 C11 C12 -3.0(8)
Re1 C10 C11 C12 -66.3(5)
C14 C10 C11 Re1 63.3(5)
C10 C11 C12 C13 0.8(8)
Re1 C11 C12 C13 -61.7(5)
C10 C11 C12 Re1 62.5(4)
C11 C12 C13 C14 1.9(9)
Re1 C12 C13 C14 -58.6(5)
C11 C12 C13 Re1 60.5(5)
C12 C13 C14 C10 -3.7(9)
Re1 C13 C14 C10 -65.7(5)
C12 C13 C14 Re1 62.0(5)
C11 C10 C14 C13 4.0(8)
Re1 C10 C14 C13 69.5(5)
C11 C10 C14 Re1 -65.4(5)
C35 C30 C31 C32 -0.4(9)
P1 C30 C31 C32 175.3(5)
C30 C31 C32 C33 -0.5(10)
C31 C32 C33 C34 2.2(11)
C32 C33 C34 C35 -3.0(11)
C31 C30 C35 C34 -0.4(8)
P1 C30 C35 C34 -176.0(5)
C33 C34 C35 C30 2.1(10)
C45 C40 C41 C42 -2.0(10)
P1 C40 C41 C42 -179.4(6)
C40 C41 C42 C43 1.8(12)
C41 C42 C43 C44 -1.0(12)
C42 C43 C44 C45 0.4(11)
C43 C44 C45 C40 -0.6(10)
C43 C44 C45 N2 179.7(6)
C41 C40 C45 C44 1.4(9)
P1 C40 C45 C44 178.9(5)
C41 C40 C45 N2 -178.9(5)
P1 C40 C45 N2 -1.4(8)
C44 C45 N2 C47 -53.7(8)
C40 C45 N2 C47 126.6(6)
C44 C45 N2 C46 70.9(7)
C40 C45 N2 C46 -108.8(6)
C35 C30 P1 C40 -132.7(4)
C31 C30 P1 C40 51.7(5)
C35 C30 P1 C20 123.2(5)
C31 C30 P1 C20 -52.4(5)
C35 C30 P1 Re1 4.6(5)
C31 C30 P1 Re1 -171.0(4)
C41 C40 P1 C30 -112.8(5)
C45 C40 P1 C30 69.8(5)
C41 C40 P1 C20 -10.8(6)
C45 C40 P1 C20 171.9(5)
C41 C40 P1 Re1 114.0(5)
C45 C40 P1 Re1 -63.4(6)
C13 C14 Re1 N1 -168.2(5)
C10 C14 Re1 N1 -56.7(5)
C13 C14 Re1 C1 -2.5(7)
C10 C14 Re1 C1 109.0(5)
C13 C14 Re1 C10 -111.4(7)
C13 C14 Re1 C11 -73.9(6)
C10 C14 Re1 C11 37.5(4)
C10 C14 Re1 C13 111.4(7)
C13 C14 Re1 C12 -33.6(6)
C10 C14 Re1 C12 77.8(4)
C13 C14 Re1 P1 92.4(6)
C10 C14 Re1 P1 -156.2(4)
C11 C10 Re1 N1 -109.4(4)
C14 C10 Re1 N1 135.0(5)
C11 C10 Re1 C1 1.2(6)
C14 C10 Re1 C1 -114.4(5)
C11 C10 Re1 C14 115.6(6)
C14 C10 Re1 C11 -115.6(6)
C11 C10 Re1 C13 76.9(5)
C14 C10 Re1 C13 -38.7(5)
C11 C10 Re1 C12 37.2(4)
C14 C10 Re1 C12 -78.3(5)
C11 C10 Re1 P1 147.1(3)
C14 C10 Re1 P1 31.6(5)
C12 C11 Re1 N1 -165.6(4)
C10 C11 Re1 N1 79.3(5)
C12 C11 Re1 C1 -64.0(5)
C10 C11 Re1 C1 -179.2(4)
C12 C11 Re1 C14 75.9(5)
C10 C11 Re1 C14 -39.3(5)
C12 C11 Re1 C10 115.2(6)
C12 C11 Re1 C13 35.1(4)
C10 C11 Re1 C13 -80.0(5)
C10 C11 Re1 C12 -115.2(6)
C12 C11 Re1 P1 43.5(7)
C10 C11 Re1 P1 -71.7(6)
C12 C13 Re1 N1 -95.3(8)
C14 C13 Re1 N1 26.0(11)
C12 C13 Re1 C1 57.0(6)
C14 C13 Re1 C1 178.3(5)
C12 C13 Re1 C14 -121.3(9)
C12 C13 Re1 C10 -79.3(6)
C14 C13 Re1 C10 42.1(5)
C12 C13 Re1 C11 -36.3(5)
C14 C13 Re1 C11 85.0(6)
C14 C13 Re1 C12 121.3(9)
C12 C13 Re1 P1 147.4(5)
C14 C13 Re1 P1 -91.3(5)
C13 C12 Re1 N1 141.1(6)
C11 C12 Re1 N1 22.4(6)
C13 C12 Re1 C1 -124.5(6)
C11 C12 Re1 C1 116.8(5)
C13 C12 Re1 C14 35.0(5)
C11 C12 Re1 C14 -83.6(5)
C13 C12 Re1 C10 79.8(6)
C11 C12 Re1 C10 -38.8(4)
C13 C12 Re1 C11 118.6(7)
C11 C12 Re1 C13 -118.6(7)
C13 C12 Re1 P1 -40.1(6)
C11 C12 Re1 P1 -158.7(4)
C30 P1 Re1 N1 -50.9(3)
C40 P1 Re1 N1 76.8(3)
C20 P1 Re1 N1 -162.7(3)
C30 P1 Re1 C1 -148.7(3)
C40 P1 Re1 C1 -21.0(3)
C20 P1 Re1 C1 99.5(3)
C30 P1 Re1 C14 73.2(3)
C40 P1 Re1 C14 -159.0(3)
C20 P1 Re1 C14 -38.5(3)
C30 P1 Re1 C10 54.2(3)
C40 P1 Re1 C10 -178.0(3)
C20 P1 Re1 C10 -57.5(3)
C30 P1 Re1 C11 101.5(4)
C40 P1 Re1 C11 -130.7(5)
C20 P1 Re1 C11 -10.2(5)
C30 P1 Re1 C13 108.6(3)
C40 P1 Re1 C13 -123.6(3)
C20 P1 Re1 C13 -3.1(3)
C30 P1 Re1 C12 129.8(3)
C40 P1 Re1 C12 -102.5(3)
C20 P1 Re1 C12 18.0(3)
